data_2216254
loop_
_publ_author_name
'Zhou, Bin'
'Zheng, Peng-Wu'

_publ_section_title
;
 <i>N</i>,4-Dimethyl-<i>N</i>-phenylbenzenesulfonamide
;
_journal_coeditor_code BH2144
_journal_issue 12
_journal_name_full 'Acta Crystallographica Section E'
_journal_page_first o4727
_journal_page_last o4727
_journal_paper_doi 10.1107/S1600536807057650
_journal_volume 63
_journal_year 2007
_chemical_formula_iupac 'C14 H15 N O2 S'
_chemical_formula_moiety 'C14 H15 N O2 S'
_chemical_formula_sum 'C14 H15 N O2 S'
_chemical_formula_weight 261.33
_chemical_name_systematic
;
<i>N</i>,4-Dimethyl-<i>N</i>-phenylbenzenesulfonamide
;
_space_group_IT_number 14
_symmetry_cell_setting monoclinic
_symmetry_space_group_name_Hall '-P 2yn'
_symmetry_space_group_name_H-M 'P 1 21/n 1'
_atom_sites_solution_hydrogens geom
_atom_sites_solution_primary direct
_atom_sites_solution_secondary difmap
_cell_angle_alpha 90.00
_cell_angle_beta 112.821(5)
_cell_angle_gamma 90.00
_cell_formula_units_Z 4
_cell_length_a 14.156(4)
_cell_length_b 6.2251(17)
_cell_length_c 16.295(5)
_cell_measurement_reflns_used 2238
_cell_measurement_temperature 294(2)
_cell_measurement_theta_max 24.96
_cell_measurement_theta_min 2.71
_cell_volume 1323.6(7)
_computing_cell_refinement 'SAINT (Bruker, 1997)'
_computing_data_collection 'SMART (Bruker, 1997)'
_computing_data_reduction 'SAINT (Bruker, 1997)'
_computing_molecular_graphics 'SHELXTL (Bruker, 1997)'
_computing_publication_material 'SHELXTL (Bruker, 1997)'
_computing_structure_refinement 'SHELXL97 (Sheldrick, 1997)'
_computing_structure_solution 'SHELXS97 (Sheldrick, 1997)'
_diffrn_ambient_temperature 294(2)
_diffrn_measured_fraction_theta_full 0.999
_diffrn_measured_fraction_theta_max 0.999
_diffrn_measurement_device_type 'Bruker SMART 1K CCD area-detector'
_diffrn_measurement_method '\f and \w scans'
_diffrn_radiation_monochromator graphite
_diffrn_radiation_source 'fine-focus sealed tube'
_diffrn_radiation_type MoK\a
_diffrn_radiation_wavelength 0.71073
_diffrn_reflns_av_R_equivalents 0.0313
_diffrn_reflns_av_sigmaI/netI 0.0343
_diffrn_reflns_limit_h_max 16
_diffrn_reflns_limit_h_min -9
_diffrn_reflns_limit_k_max 7
_diffrn_reflns_limit_k_min -7
_diffrn_reflns_limit_l_max 14
_diffrn_reflns_limit_l_min -19
_diffrn_reflns_number 6561
_diffrn_reflns_theta_full 25.02
_diffrn_reflns_theta_max 25.02
_diffrn_reflns_theta_min 1.62
_diffrn_standards_decay_% 0
_diffrn_standards_interval_count 0
_diffrn_standards_interval_time 0
_diffrn_standards_number 0
_exptl_absorpt_coefficient_mu 0.238
_exptl_absorpt_correction_T_max 0.9675
_exptl_absorpt_correction_T_min 0.9495
_exptl_absorpt_correction_type multi-scan
_exptl_absorpt_process_details '(SADABS; Bruker, 1997)'
_exptl_crystal_colour colourless
_exptl_crystal_density_diffrn 1.312
_exptl_crystal_density_method 'not measured'
_exptl_crystal_description block
_exptl_crystal_F_000 552
_exptl_crystal_size_max 0.22
_exptl_crystal_size_mid 0.20
_exptl_crystal_size_min 0.14
_refine_diff_density_max 0.295
_refine_diff_density_min -0.213
_refine_ls_extinction_coef 0.046(3)
_refine_ls_extinction_expression Fc^*^=kFc[1+0.001xFc^2^\l^3^/sin(2\q)]^-1/4^
_refine_ls_extinction_method SHELXL97
_refine_ls_goodness_of_fit_ref 1.041
_refine_ls_hydrogen_treatment constr
_refine_ls_matrix_type full
_refine_ls_number_parameters 165
_refine_ls_number_reflns 2341
_refine_ls_number_restraints 6
_refine_ls_restrained_S_all 1.044
_refine_ls_R_factor_all 0.0618
_refine_ls_R_factor_gt 0.0427
_refine_ls_shift/su_max 0.001
_refine_ls_shift/su_mean 0.000
_refine_ls_structure_factor_coef Fsqd
_refine_ls_weighting_details 'calc w=1/[\s^2^(Fo^2^)+(0.0591P)^2^+0.4321P] where P=(Fo^2^+2Fc^2^)/3'
_refine_ls_weighting_scheme calc
_refine_ls_wR_factor_gt 0.1077
_refine_ls_wR_factor_ref 0.1208
_reflns_number_gt 1738
_reflns_number_total 2341
_reflns_threshold_expression I>2\s(I)
_cod_data_source_file bh2144.cif
_cod_data_source_block I
_cod_original_cell_volume 1323.5(6)
_cod_original_sg_symbol_H-M 'P 21/n'
_cod_database_code 2216254
_cod_database_fobs_code 2216254

loop_
_symmetry_equiv_pos_as_xyz
'x, y, z'
'-x+1/2, y+1/2, -z+1/2'
'-x, -y, -z'
'x-1/2, -y-1/2, z-1/2'

loop_
_atom_site_type_symbol
_atom_site_label
_atom_site_fract_x
_atom_site_fract_y
_atom_site_fract_z
_atom_site_U_iso_or_equiv
_atom_site_adp_type
_atom_site_calc_flag
_atom_site_refinement_flags
_atom_site_occupancy
S S1 0.86815(5) 0.54101(10) 0.07849(4) 0.0497(2) Uani d . 1
O O1 0.83906(15) 0.7595(3) 0.06292(12) 0.0671(5) Uani d . 1
O O2 0.96603(13) 0.4862(3) 0.14363(11) 0.0689(6) Uani d . 1
N N1 0.86374(13) 0.4405(3) -0.01530(12) 0.0420(5) Uani d . 1
C C1 0.77411(17) 0.4082(4) 0.10434(14) 0.0454(6) Uani d . 1
C C2 0.6781(2) 0.4967(4) 0.08104(17) 0.0595(7) Uani d . 1
H H2 0.6641 0.6325 0.0554 0.071 Uiso calc R 1
C C3 0.6033(2) 0.3831(5) 0.09588(19) 0.0698(8) Uani d . 1
H H3 0.5390 0.4449 0.0812 0.084 Uiso calc R 1
C C4 0.6209(2) 0.1798(5) 0.13204(17) 0.0623(7) Uani d . 1
C C5 0.7185(2) 0.0976(4) 0.15728(18) 0.0623(7) Uani d . 1
H H5 0.7331 -0.0366 0.1843 0.075 Uiso calc R 1
C C6 0.79442(19) 0.2084(4) 0.14360(16) 0.0533(6) Uani d . 1
H H6 0.8596 0.1491 0.1607 0.064 Uiso calc R 1
C C7 0.5362(3) 0.0523(6) 0.1427(2) 0.0971(11) Uani d U 1
H H7A 0.5218 0.1096 0.1912 0.146 Uiso d R 1
H H7B 0.5570 -0.0951 0.1547 0.146 Uiso d R 1
H H7C 0.4758 0.0608 0.0888 0.146 Uiso d R 1
C C8 0.91396(19) 0.2314(4) -0.01064(18) 0.0573(7) Uani d . 1
H H8A 0.8734 0.1205 0.0006 0.086 Uiso calc R 1
H H8B 0.9807 0.2338 0.0366 0.086 Uiso calc R 1
H H8C 0.9206 0.2035 -0.0661 0.086 Uiso calc R 1
C C9 0.77237(16) 0.4813(3) -0.09328(14) 0.0400(5) Uani d . 1
C C10 0.69764(18) 0.3281(4) -0.12578(16) 0.0547(7) Uani d . 1
H H10 0.7039 0.1977 -0.0963 0.066 Uiso calc R 1
C C11 0.6130(2) 0.3688(5) -0.20252(18) 0.0672(8) Uani d . 1
H H11 0.5627 0.2640 -0.2253 0.081 Uiso calc R 1
C C12 0.6022(2) 0.5600(5) -0.24519(17) 0.0650(7) Uani d . 1
H H12 0.5443 0.5871 -0.2963 0.078 Uiso calc R 1
C C13 0.6769(2) 0.7121(5) -0.21258(18) 0.0637(7) Uani d . 1
H H13 0.6697 0.8432 -0.2418 0.076 Uiso calc R 1
C C14 0.76271(19) 0.6736(4) -0.13699(16) 0.0515(6) Uani d . 1
H H14 0.8139 0.7771 -0.1156 0.062 Uiso calc R 1

loop_
_atom_site_aniso_label
_atom_site_aniso_U_11
_atom_site_aniso_U_22
_atom_site_aniso_U_33
_atom_site_aniso_U_12
_atom_site_aniso_U_13
_atom_site_aniso_U_23
S1 0.0567(4) 0.0452(4) 0.0430(4) -0.0123(3) 0.0148(3) -0.0036(3)
O1 0.1001(14) 0.0396(9) 0.0658(12) -0.0125(9) 0.0367(10) -0.0088(8)
O2 0.0501(10) 0.0910(14) 0.0489(11) -0.0176(9) 0.0008(8) 0.0022(9)
N1 0.0419(10) 0.0403(10) 0.0425(11) -0.0045(8) 0.0149(8) -0.0001(8)
C1 0.0520(14) 0.0445(13) 0.0380(12) -0.0004(10) 0.0155(10) -0.0003(10)
C2 0.0616(17) 0.0583(16) 0.0557(16) 0.0072(12) 0.0195(13) 0.0131(12)
C3 0.0538(17) 0.095(2) 0.0619(18) 0.0071(15) 0.0239(14) 0.0123(16)
C4 0.0694(18) 0.0772(19) 0.0490(15) -0.0138(15) 0.0325(13) -0.0015(13)
C5 0.082(2) 0.0521(15) 0.0633(17) 0.0013(14) 0.0399(15) 0.0081(13)
C6 0.0588(15) 0.0502(14) 0.0550(15) 0.0042(11) 0.0266(12) 0.0057(11)
C7 0.090(2) 0.122(3) 0.098(3) -0.027(2) 0.058(2) 0.005(2)
C8 0.0600(16) 0.0511(15) 0.0643(17) 0.0055(12) 0.0280(13) 0.0010(12)
C9 0.0427(12) 0.0415(12) 0.0385(12) -0.0046(9) 0.0186(10) -0.0017(9)
C10 0.0569(15) 0.0532(15) 0.0498(15) -0.0142(12) 0.0162(12) 0.0030(12)
C11 0.0539(16) 0.083(2) 0.0584(17) -0.0234(14) 0.0150(13) -0.0073(15)
C12 0.0531(16) 0.090(2) 0.0455(15) 0.0020(15) 0.0118(12) 0.0092(15)
C13 0.0734(18) 0.0612(17) 0.0567(17) 0.0089(14) 0.0253(14) 0.0161(13)
C14 0.0584(15) 0.0447(14) 0.0511(15) -0.0059(11) 0.0210(12) 0.0029(11)

loop_
_atom_type_symbol
_atom_type_description
_atom_type_scat_dispersion_real
_atom_type_scat_dispersion_imag
_atom_type_scat_source
C C 0.0033 0.0016 'International Tables Vol C Tables 4.2.6.8 and 6.1.1.4'
H H 0.0000 0.0000 'International Tables Vol C Tables 4.2.6.8 and 6.1.1.4'
N N 0.0061 0.0033 'International Tables Vol C Tables 4.2.6.8 and 6.1.1.4'
O O 0.0106 0.0060 'International Tables Vol C Tables 4.2.6.8 and 6.1.1.4'
S S 0.1246 0.1234 'International Tables Vol C Tables 4.2.6.8 and 6.1.1.4'

loop_
_geom_angle_atom_site_label_1
_geom_angle_atom_site_label_2
_geom_angle_atom_site_label_3
_geom_angle
O1 S1 O2 119.73(11)
O1 S1 N1 107.34(10)
O2 S1 N1 106.24(11)
O1 S1 C1 107.52(12)
O2 S1 C1 108.60(11)
N1 S1 C1 106.75(10)
C9 N1 C8 116.86(18)
C9 N1 S1 117.00(14)
C8 N1 S1 116.69(15)
C2 C1 C6 119.7(2)
C2 C1 S1 120.42(19)
C6 C1 S1 119.78(18)
C3 C2 C1 119.5(2)
C3 C2 H2 120.2
C1 C2 H2 120.2
C2 C3 C4 121.7(3)
C2 C3 H3 119.1
C4 C3 H3 119.1
C3 C4 C5 117.5(2)
C3 C4 C7 121.0(3)
C5 C4 C7 121.5(3)
C6 C5 C4 121.7(3)
C6 C5 H5 119.2
C4 C5 H5 119.2
C5 C6 C1 119.7(2)
C5 C6 H6 120.1
C1 C6 H6 120.1
C4 C7 H7A 109.5
C4 C7 H7B 109.5
H7A C7 H7B 109.5
C4 C7 H7C 109.5
H7A C7 H7C 109.5
H7B C7 H7C 109.5
N1 C8 H8A 109.5
N1 C8 H8B 109.5
H8A C8 H8B 109.5
N1 C8 H8C 109.5
H8A C8 H8C 109.5
H8B C8 H8C 109.5
C10 C9 C14 120.0(2)
C10 C9 N1 120.9(2)
C14 C9 N1 119.07(19)
C9 C10 C11 119.5(2)
C9 C10 H10 120.2
C11 C10 H10 120.2
C12 C11 C10 120.7(2)
C12 C11 H11 119.6
C10 C11 H11 119.6
C11 C12 C13 119.6(2)
C11 C12 H12 120.2
C13 C12 H12 120.2
C12 C13 C14 120.6(2)
C12 C13 H13 119.7
C14 C13 H13 119.7
C9 C14 C13 119.5(2)
C9 C14 H14 120.2
C13 C14 H14 120.2

loop_
_geom_bond_atom_site_label_1
_geom_bond_atom_site_label_2
_geom_bond_distance
S1 O1 1.4152(18)
S1 O2 1.4219(18)
S1 N1 1.6300(19)
S1 C1 1.751(2)
N1 C9 1.441(3)
N1 C8 1.471(3)
C1 C2 1.376(3)
C1 C6 1.377(3)
C2 C3 1.370(4)
C2 H2 0.9300
C3 C4 1.378(4)
C3 H3 0.9300
C4 C5 1.378(4)
C4 C7 1.503(4)
C5 C6 1.365(4)
C5 H5 0.9300
C6 H6 0.9300
C7 H7A 0.9600
C7 H7B 0.9600
C7 H7C 0.9600
C8 H8A 0.9600
C8 H8B 0.9600
C8 H8C 0.9600
C9 C10 1.369(3)
C9 C14 1.372(3)
C10 C11 1.379(3)
C10 H10 0.9300
C11 C12 1.357(4)
C11 H11 0.9300
C12 C13 1.365(4)
C12 H12 0.9300
C13 C14 1.375(3)
C13 H13 0.9300
C14 H14 0.9300

loop_
_geom_hbond_atom_site_label_D
_geom_hbond_atom_site_label_H
_geom_hbond_atom_site_label_A
_geom_hbond_site_symmetry_A
_geom_hbond_distance_DH
_geom_hbond_distance_HA
_geom_hbond_distance_DA
_geom_hbond_angle_DHA
_geom_hbond_publ_flag
C11 H11 O2 4_565 0.93 2.57 3.384(4) 147 yes

loop_
_geom_torsion_atom_site_label_1
_geom_torsion_atom_site_label_2
_geom_torsion_atom_site_label_3
_geom_torsion_atom_site_label_4
_geom_torsion
O1 S1 N1 C9 -48.66(18)
O2 S1 N1 C9 -177.86(15)
C1 S1 N1 C9 66.39(17)
O1 S1 N1 C8 165.89(16)
O2 S1 N1 C8 36.69(19)
C1 S1 N1 C8 -79.07(18)
O1 S1 C1 C2 19.8(2)
O2 S1 C1 C2 150.7(2)
N1 S1 C1 C2 -95.2(2)
O1 S1 C1 C6 -164.01(19)
O2 S1 C1 C6 -33.1(2)
N1 S1 C1 C6 81.1(2)
C6 C1 C2 C3 -1.1(4)
S1 C1 C2 C3 175.2(2)
C1 C2 C3 C4 -1.4(4)
C2 C3 C4 C5 3.3(4)
C2 C3 C4 C7 -176.2(3)
C3 C4 C5 C6 -2.9(4)
C7 C4 C5 C6 176.6(3)
C4 C5 C6 C1 0.6(4)
C2 C1 C6 C5 1.4(4)
S1 C1 C6 C5 -174.82(19)
C8 N1 C9 C10 44.9(3)
S1 N1 C9 C10 -100.5(2)
C8 N1 C9 C14 -132.6(2)
S1 N1 C9 C14 82.0(2)
C14 C9 C10 C11 0.0(4)
N1 C9 C10 C11 -177.5(2)
C9 C10 C11 C12 -1.1(4)
C10 C11 C12 C13 1.1(4)
C11 C12 C13 C14 -0.1(4)
C10 C9 C14 C13 1.0(4)
N1 C9 C14 C13 178.5(2)
C12 C13 C14 C9 -1.0(4)

loop_
_cod_related_entry_id
_cod_related_entry_database
_cod_related_entry_code
1 ChemSpider 190768
